data_7108571
loop_
_publ_author_name
'Veera V. E. Ramesh'
'Gowri Priya'
'Amol S. Kotmale'
'Rajesh G. Gonnade'
'Pattuparambil R. Rajamohanan'
'Gangadhar J. Sanjayan'

_publ_section_title
;
 Multifaceted folding in a foldamer featuring highly cooperative folds
;
_journal_name_full Chem.Commun.
_journal_page_first 11205
_journal_paper_doi 10.1039/c2cc35649j
_journal_volume 48
_journal_year 2012
_chemical_formula_moiety 'C20 H21 N3 O3'
_chemical_formula_sum 'C20 H21 N3 O3'
_chemical_formula_weight 351.40
_chemical_name_systematic
;
?
;
_space_group_IT_number 14
_symmetry_cell_setting monoclinic
_symmetry_space_group_name_Hall '-P 2ybc'
_symmetry_space_group_name_H-M 'P 1 21/c 1'
_atom_sites_solution_hydrogens geom
_atom_sites_solution_primary direct
_atom_sites_solution_secondary difmap
_audit_creation_method SHELXL-97
_cell_angle_alpha 90.00
_cell_angle_beta 118.719(2)
_cell_angle_gamma 90.00
_cell_formula_units_Z 8
_cell_length_a 21.610(3)
_cell_length_b 8.6706(12)
_cell_length_c 21.210(3)
_cell_measurement_reflns_used 6611
_cell_measurement_temperature 100(2)
_cell_measurement_theta_max 27.99
_cell_measurement_theta_min 2.19
_cell_volume 3485.3(8)
_computing_cell_refinement 'BRUKER SAINT'
_computing_data_collection 'BRUKER SMART'
_computing_data_reduction 'BRUKER SAINT'
_computing_molecular_graphics SHELXTL
_computing_publication_material SHELXTL
_computing_structure_refinement 'SHELXL-97 (Sheldrick, 1997)'
_computing_structure_solution 'SHELXS-97 (Sheldrick, 1990)'
_diffrn_ambient_temperature 100(2)
_diffrn_measured_fraction_theta_full 0.997
_diffrn_measured_fraction_theta_max 0.997
_diffrn_measurement_device 'BRUKER SMART APEX'
_diffrn_measurement_device_type 'CCD Area Detector'
_diffrn_measurement_method 'Omega and phi Scan'
_diffrn_radiation_monochromator graphite
_diffrn_radiation_source 'fine-focus sealed tube'
_diffrn_radiation_type MoK\a
_diffrn_radiation_wavelength 0.71073
_diffrn_reflns_av_R_equivalents 0.0619
_diffrn_reflns_av_sigmaI/netI 0.0505
_diffrn_reflns_limit_h_max 23
_diffrn_reflns_limit_h_min -25
_diffrn_reflns_limit_k_max 10
_diffrn_reflns_limit_k_min -10
_diffrn_reflns_limit_l_max 25
_diffrn_reflns_limit_l_min -25
_diffrn_reflns_number 17077
_diffrn_reflns_theta_full 25.00
_diffrn_reflns_theta_max 25.00
_diffrn_reflns_theta_min 1.07
_exptl_absorpt_coefficient_mu 0.092
_exptl_absorpt_correction_T_max 0.9922
_exptl_absorpt_correction_T_min 0.9466
_exptl_absorpt_correction_type multi-scan
_exptl_absorpt_process_details 'Bruker SADABS'
_exptl_crystal_colour colourless
_exptl_crystal_density_diffrn 1.339
_exptl_crystal_density_method 'not measured'
_exptl_crystal_description needle
_exptl_crystal_F_000 1488
_exptl_crystal_size_max 0.61
_exptl_crystal_size_mid 0.20
_exptl_crystal_size_min 0.09
_refine_diff_density_max 0.343
_refine_diff_density_min -0.335
_refine_diff_density_rms 0.066
_refine_ls_extinction_method none
_refine_ls_goodness_of_fit_ref 1.085
_refine_ls_hydrogen_treatment constr
_refine_ls_matrix_type full
_refine_ls_number_parameters 480
_refine_ls_number_reflns 6121
_refine_ls_number_restraints 0
_refine_ls_restrained_S_all 1.085
_refine_ls_R_factor_all 0.0561
_refine_ls_R_factor_gt 0.0511
_refine_ls_shift/su_max 0.000
_refine_ls_shift/su_mean 0.000
_refine_ls_structure_factor_coef Fsqd
_refine_ls_weighting_details 'calc w=1/[\s^2^(Fo^2^)+(0.0459P)^2^+2.2021P] where P=(Fo^2^+2Fc^2^)/3'
_refine_ls_weighting_scheme calc
_refine_ls_wR_factor_gt 0.1208
_refine_ls_wR_factor_ref 0.1240
_reflns_number_gt 5518
_reflns_number_total 6121
_reflns_threshold_expression >2sigma(I)
_cod_data_source_file c2cc35649j.txt
_cod_data_source_block 7
_cod_original_cell_volume 3485.2(8)
_cod_original_sg_symbol_H-M P21/c
_cod_database_code 7108571

loop_
_symmetry_equiv_pos_as_xyz
'x, y, z'
'-x, y+1/2, -z+1/2'
'-x, -y, -z'
'x, -y-1/2, z-1/2'

loop_
_atom_site_label
_atom_site_type_symbol
_atom_site_fract_x
_atom_site_fract_y
_atom_site_fract_z
_atom_site_U_iso_or_equiv
_atom_site_adp_type
_atom_site_occupancy
_atom_site_symmetry_multiplicity
_atom_site_calc_flag
_atom_site_refinement_flags
_atom_site_disorder_assembly
_atom_site_disorder_group
O1 O 0.47180(7) 0.35129(17) 0.61060(7) 0.0264(3) Uani 1 1 d . . .
O2 O 0.36424(6) 0.37844(15) 0.34102(6) 0.0185(3) Uani 1 1 d . . .
O3 O 0.37072(6) 0.02570(16) 0.34175(6) 0.0189(3) Uani 1 1 d . . .
N1 N 0.42133(8) 0.38340(19) 0.48883(8) 0.0185(3) Uani 1 1 d . . .
H1N H 0.4284 0.3666 0.4519 0.022 Uiso 1 1 calc R . .
N2 N 0.25231(7) 0.28679(18) 0.29675(7) 0.0155(3) Uani 1 1 d . . .
H2N H 0.2170 0.2776 0.3062 0.019 Uiso 1 1 calc R . .
N3 N 0.42471(7) 0.13788(18) 0.28562(7) 0.0161(3) Uani 1 1 d . . .
C1 C 0.47388(9) 0.3362(2) 0.55427(9) 0.0196(4) Uani 1 1 d . . .
C2 C 0.35728(9) 0.4556(2) 0.47355(9) 0.0167(4) Uani 1 1 d . . .
C3 C 0.30042(9) 0.4453(2) 0.40317(9) 0.0164(4) Uani 1 1 d . . .
C4 C 0.23704(9) 0.5198(2) 0.38669(9) 0.0183(4) Uani 1 1 d . . .
H4 H 0.1983 0.5116 0.3395 0.022 Uiso 1 1 calc R . .
C5 C 0.22972(10) 0.6053(2) 0.43800(10) 0.0207(4) Uani 1 1 d . . .
H5 H 0.1866 0.6565 0.4260 0.025 Uiso 1 1 calc R . .
C6 C 0.28606(10) 0.6150(2) 0.50690(10) 0.0206(4) Uani 1 1 d . . .
H6 H 0.2815 0.6739 0.5422 0.025 Uiso 1 1 calc R . .
C7 C 0.34899(9) 0.5400(2) 0.52500(9) 0.0196(4) Uani 1 1 d . . .
H7 H 0.3868 0.5461 0.5728 0.024 Uiso 1 1 calc R . .
C8 C 0.30908(9) 0.3662(2) 0.34477(9) 0.0161(4) Uani 1 1 d . . .
C9 C 0.24348(9) 0.2163(2) 0.23252(9) 0.0153(4) Uani 1 1 d . . .
C10 C 0.29643(9) 0.1351(2) 0.22635(9) 0.0152(4) Uani 1 1 d . . .
C11 C 0.27986(9) 0.0662(2) 0.16046(9) 0.0172(4) Uani 1 1 d . . .
H11 H 0.3155 0.0120 0.1555 0.021 Uiso 1 1 calc R . .
C12 C 0.21272(9) 0.0754(2) 0.10248(9) 0.0191(4) Uani 1 1 d . . .
H12 H 0.2023 0.0262 0.0585 0.023 Uiso 1 1 calc R . .
C13 C 0.16057(9) 0.1569(2) 0.10867(9) 0.0194(4) Uani 1 1 d . . .
H13 H 0.1144 0.1643 0.0689 0.023 Uiso 1 1 calc R . .
C14 C 0.17636(9) 0.2271(2) 0.17328(9) 0.0180(4) Uani 1 1 d . . .
H14 H 0.1408 0.2836 0.1773 0.022 Uiso 1 1 calc R . .
C15 C 0.36697(9) 0.0996(2) 0.28971(9) 0.0155(4) Uani 1 1 d . . .
C16 C 0.49448(9) 0.1049(2) 0.34681(9) 0.0193(4) Uani 1 1 d . . .
H16A H 0.5021 -0.0075 0.3552 0.023 Uiso 1 1 calc R . .
H16B H 0.5002 0.1551 0.3912 0.023 Uiso 1 1 calc R . .
C17 C 0.54482(9) 0.1738(2) 0.32291(10) 0.0210(4) Uani 1 1 d . . .
H17A H 0.5898 0.2057 0.3648 0.025 Uiso 1 1 calc R . .
H17B H 0.5550 0.0991 0.2938 0.025 Uiso 1 1 calc R . .
C18 C 0.50451(9) 0.3128(2) 0.27798(10) 0.0224(4) Uani 1 1 d . . .
H18A H 0.5226 0.3447 0.2451 0.027 Uiso 1 1 calc R . .
H18B H 0.5077 0.4012 0.3090 0.027 Uiso 1 1 calc R . .
C19 C 0.42871(9) 0.2531(2) 0.23612(9) 0.0184(4) Uani 1 1 d . . .
H19A H 0.3942 0.3373 0.2258 0.022 Uiso 1 1 calc R . .
H19B H 0.4199 0.2046 0.1903 0.022 Uiso 1 1 calc R . .
C20 C 0.53564(10) 0.2622(3) 0.55223(10) 0.0273(5) Uani 1 1 d . . .
H20A H 0.5793 0.3133 0.5869 0.041 Uiso 1 1 calc R . .
H20B H 0.5303 0.2723 0.5038 0.041 Uiso 1 1 calc R . .
H20C H 0.5377 0.1528 0.5646 0.041 Uiso 1 1 calc R . .
O1' O 0.01195(8) 0.8134(2) 0.02880(7) 0.0438(4) Uani 1 1 d . . .
O2' O 0.13605(6) 0.84808(16) 0.29739(6) 0.0198(3) Uani 1 1 d . . .
O3' O 0.12705(6) 1.19390(16) 0.29982(6) 0.0203(3) Uani 1 1 d . . .
N1' N 0.08166(8) 0.86148(19) 0.14837(8) 0.0205(4) Uani 1 1 d . . .
H1N' H 0.0815 0.9089 0.1850 0.025 Uiso 1 1 calc R . .
N2' N 0.24815(7) 0.94122(18) 0.34387(7) 0.0160(3) Uani 1 1 d . . .
H2N' H 0.2840 0.9498 0.3352 0.019 Uiso 1 1 calc R . .
N3' N 0.07517(7) 1.07409(19) 0.35694(7) 0.0170(3) Uani 1 1 d . B .
C1' C 0.02048(10) 0.8718(3) 0.08474(10) 0.0270(5) Uani 1 1 d . . .
C2' C 0.14501(9) 0.7858(2) 0.16381(9) 0.0185(4) Uani 1 1 d . . .
C3' C 0.20077(9) 0.7905(2) 0.23514(9) 0.0173(4) Uani 1 1 d . . .
C4' C 0.26409(10) 0.7179(2) 0.25113(10) 0.0209(4) Uani 1 1 d . . .
H4' H 0.3020 0.7217 0.2989 0.025 Uiso 1 1 calc R . .
C5' C 0.27328(11) 0.6401(2) 0.19908(11) 0.0264(5) Uani 1 1 d . . .
H5' H 0.3167 0.5903 0.2111 0.032 Uiso 1 1 calc R . .
C6' C 0.21800(11) 0.6362(2) 0.12928(11) 0.0267(5) Uani 1 1 d . . .
H6' H 0.2238 0.5833 0.0932 0.032 Uiso 1 1 calc R . .
C7' C 0.15443(10) 0.7083(2) 0.11134(10) 0.0231(4) Uani 1 1 d . . .
H7' H 0.1171 0.7051 0.0632 0.028 Uiso 1 1 calc R . .
C8' C 0.19137(9) 0.8634(2) 0.29440(9) 0.0160(4) Uani 1 1 d . . .
C9' C 0.25677(9) 1.0107(2) 0.40818(9) 0.0150(4) Uani 1 1 d . . .
C10' C 0.20301(9) 1.0868(2) 0.41495(9) 0.0161(4) Uani 1 1 d . . .
C11' C 0.21853(9) 1.1536(2) 0.48103(9) 0.0185(4) Uani 1 1 d . . .
H11' H 0.1820 1.2031 0.4863 0.022 Uiso 1 1 calc R . .
C12' C 0.28597(9) 1.1489(2) 0.53877(9) 0.0200(4) Uani 1 1 d . . .
H12' H 0.2959 1.1949 0.5833 0.024 Uiso 1 1 calc R . .
C13' C 0.33899(9) 1.0762(2) 0.53089(9) 0.0194(4) Uani 1 1 d . . .
H13' H 0.3857 1.0742 0.5700 0.023 Uiso 1 1 calc R . .
C14' C 0.32453(9) 1.0068(2) 0.46676(9) 0.0177(4) Uani 1 1 d . . .
H14' H 0.3612 0.9557 0.4625 0.021 Uiso 1 1 calc R . .
C15' C 0.13194(9) 1.1186(2) 0.35186(9) 0.0163(4) Uani 1 1 d . . .
C16' C 0.00441(9) 1.0900(2) 0.29418(9) 0.0200(4) Uani 1 1 d . B .
H16C H 0.0042 1.0539 0.2498 0.024 Uiso 1 1 calc R . .
H16D H -0.0116 1.1987 0.2876 0.024 Uiso 1 1 calc R . .
C17' C -0.04214(10) 0.9886(2) 0.31239(10) 0.0237(4) Uani 1 1 d . . .
H17D H -0.0787 0.9364 0.2689 0.028 Uiso 1 1 calc R A 1
H17C H -0.0656 1.0502 0.3342 0.028 Uiso 1 1 calc R A 1
C18' C 0.00901(17) 0.8706(4) 0.36643(18) 0.0261(8) Uani 0.60 1 d P B 1
H18D H -0.0093 0.8310 0.3980 0.031 Uiso 0.60 1 calc PR B 1
H18C H 0.0168 0.7827 0.3413 0.031 Uiso 0.60 1 calc PR B 1
C18" C -0.0025(2) 0.9612(6) 0.3907(2) 0.0167(9) Uani 0.40 1 d P B 2
H18E H -0.0162 0.8616 0.4032 0.020 Uiso 0.40 1 calc PR B 2
H18F H -0.0112 1.0449 0.4172 0.020 Uiso 0.40 1 calc PR B 2
C19' C 0.07480(9) 0.9587(2) 0.40816(10) 0.0225(4) Uani 1 1 d . . .
H19D H 0.1165 0.8903 0.4257 0.027 Uiso 1 1 calc R B 1
H19C H 0.0749 1.0099 0.4499 0.027 Uiso 1 1 calc R B 1
C20' C -0.03717(11) 0.9613(3) 0.08889(11) 0.0357(6) Uani 1 1 d . . .
H20D H -0.0607 1.0283 0.0467 0.053 Uiso 1 1 calc R . .
H20F H -0.0167 1.0244 0.1326 0.053 Uiso 1 1 calc R . .
H20E H -0.0716 0.8895 0.0901 0.053 Uiso 1 1 calc R . .

loop_
_atom_site_aniso_label
_atom_site_aniso_U_11
_atom_site_aniso_U_22
_atom_site_aniso_U_33
_atom_site_aniso_U_23
_atom_site_aniso_U_13
_atom_site_aniso_U_12
O1 0.0240(7) 0.0389(9) 0.0156(7) 0.0019(6) 0.0090(6) 0.0012(6)
O2 0.0162(6) 0.0245(8) 0.0160(6) -0.0006(5) 0.0088(5) -0.0012(5)
O3 0.0162(6) 0.0255(8) 0.0157(6) 0.0057(5) 0.0082(5) 0.0027(5)
N1 0.0172(7) 0.0250(9) 0.0140(7) 0.0006(6) 0.0081(6) 0.0029(7)
N2 0.0137(7) 0.0211(9) 0.0136(7) 0.0006(6) 0.0080(6) 0.0009(6)
N3 0.0136(7) 0.0227(9) 0.0122(7) 0.0026(6) 0.0063(6) 0.0016(6)
C1 0.0168(9) 0.0221(11) 0.0177(9) 0.0006(8) 0.0067(8) -0.0032(8)
C2 0.0172(9) 0.0176(10) 0.0174(9) 0.0027(7) 0.0099(8) -0.0016(8)
C3 0.0178(9) 0.0162(10) 0.0159(9) 0.0015(7) 0.0086(7) -0.0027(8)
C4 0.0159(9) 0.0219(11) 0.0165(9) 0.0034(7) 0.0072(7) 0.0006(8)
C5 0.0187(9) 0.0222(11) 0.0242(10) 0.0029(8) 0.0127(8) 0.0034(8)
C6 0.0251(10) 0.0201(11) 0.0214(10) -0.0028(8) 0.0151(8) -0.0016(8)
C7 0.0192(9) 0.0228(11) 0.0152(9) -0.0006(8) 0.0069(8) -0.0025(8)
C8 0.0150(9) 0.0189(10) 0.0130(8) 0.0043(7) 0.0056(7) 0.0028(8)
C9 0.0171(9) 0.0166(10) 0.0123(8) 0.0017(7) 0.0071(7) -0.0011(7)
C10 0.0154(8) 0.0173(10) 0.0142(9) 0.0015(7) 0.0080(7) -0.0017(7)
C11 0.0184(9) 0.0199(10) 0.0167(9) 0.0018(7) 0.0111(8) 0.0004(8)
C12 0.0200(9) 0.0244(11) 0.0135(9) -0.0005(7) 0.0085(8) -0.0032(8)
C13 0.0155(9) 0.0257(11) 0.0128(9) 0.0027(7) 0.0035(7) -0.0017(8)
C14 0.0151(9) 0.0205(11) 0.0186(9) 0.0037(7) 0.0082(7) 0.0025(8)
C15 0.0166(9) 0.0166(10) 0.0138(9) -0.0013(7) 0.0078(7) 0.0016(7)
C16 0.0131(8) 0.0273(11) 0.0156(9) 0.0021(8) 0.0053(7) 0.0030(8)
C17 0.0149(9) 0.0236(11) 0.0223(10) -0.0019(8) 0.0071(8) -0.0015(8)
C18 0.0196(9) 0.0238(11) 0.0226(10) 0.0007(8) 0.0091(8) -0.0017(8)
C19 0.0172(9) 0.0243(11) 0.0143(9) 0.0023(7) 0.0079(7) 0.0017(8)
C20 0.0227(10) 0.0373(13) 0.0214(10) 0.0098(9) 0.0102(8) 0.0096(9)
O1' 0.0343(9) 0.0613(12) 0.0199(8) -0.0109(7) 0.0002(7) 0.0107(8)
O2' 0.0147(6) 0.0267(8) 0.0182(6) -0.0020(5) 0.0080(5) -0.0017(6)
O3' 0.0165(6) 0.0286(8) 0.0158(6) 0.0047(5) 0.0078(5) 0.0018(6)
N1' 0.0183(8) 0.0283(10) 0.0133(7) -0.0014(6) 0.0062(6) -0.0003(7)
N2' 0.0127(7) 0.0211(9) 0.0150(7) 0.0001(6) 0.0074(6) 0.0004(6)
N3' 0.0128(7) 0.0247(9) 0.0125(7) 0.0014(6) 0.0053(6) 0.0026(6)
C1' 0.0233(10) 0.0347(13) 0.0172(10) 0.0014(9) 0.0051(8) -0.0004(9)
C2' 0.0192(9) 0.0184(10) 0.0192(9) 0.0014(7) 0.0102(8) -0.0034(8)
C3' 0.0196(9) 0.0154(10) 0.0179(9) 0.0021(7) 0.0098(8) -0.0016(8)
C4' 0.0207(9) 0.0216(11) 0.0198(9) 0.0020(8) 0.0093(8) 0.0002(8)
C5' 0.0275(10) 0.0252(12) 0.0329(11) 0.0023(9) 0.0196(9) 0.0047(9)
C6' 0.0377(11) 0.0251(12) 0.0268(11) -0.0048(8) 0.0232(9) -0.0037(9)
C7' 0.0272(10) 0.0251(11) 0.0185(9) -0.0021(8) 0.0122(8) -0.0050(9)
C8' 0.0146(8) 0.0176(10) 0.0138(9) 0.0033(7) 0.0053(7) 0.0015(7)
C9' 0.0159(8) 0.0159(10) 0.0138(8) 0.0025(7) 0.0077(7) -0.0011(7)
C10' 0.0147(9) 0.0176(10) 0.0166(9) 0.0023(7) 0.0081(7) -0.0012(7)
C11' 0.0169(9) 0.0214(11) 0.0177(9) -0.0002(7) 0.0087(8) -0.0002(8)
C12' 0.0210(9) 0.0233(11) 0.0137(9) -0.0012(7) 0.0066(8) -0.0034(8)
C13' 0.0153(9) 0.0214(11) 0.0157(9) 0.0020(7) 0.0027(7) -0.0022(8)
C14' 0.0155(9) 0.0185(10) 0.0184(9) 0.0037(7) 0.0076(7) 0.0017(8)
C15' 0.0152(9) 0.0192(10) 0.0145(9) -0.0019(7) 0.0071(7) 0.0000(8)
C16' 0.0124(8) 0.0292(11) 0.0151(9) -0.0003(8) 0.0040(7) 0.0020(8)
C17' 0.0168(9) 0.0272(12) 0.0255(10) -0.0022(8) 0.0089(8) -0.0024(8)
C18' 0.0247(17) 0.028(2) 0.0243(17) 0.0011(15) 0.0109(15) -0.0019(15)
C18" 0.015(2) 0.019(3) 0.018(2) -0.002(2) 0.0102(19) -0.002(2)
C19' 0.0183(9) 0.0302(12) 0.0213(10) 0.0066(8) 0.0114(8) 0.0020(8)
C20' 0.0226(10) 0.0571(16) 0.0207(10) 0.0034(10) 0.0052(9) 0.0077(11)

loop_
_atom_type_symbol
_atom_type_description
_atom_type_scat_dispersion_real
_atom_type_scat_dispersion_imag
_atom_type_scat_source
C C 0.0033 0.0016 'International Tables Vol C Tables 4.2.6.8 and 6.1.1.4'
H H 0.0000 0.0000 'International Tables Vol C Tables 4.2.6.8 and 6.1.1.4'
N N 0.0061 0.0033 'International Tables Vol C Tables 4.2.6.8 and 6.1.1.4'
O O 0.0106 0.0060 'International Tables Vol C Tables 4.2.6.8 and 6.1.1.4'

loop_
_geom_angle_atom_site_label_1
_geom_angle_atom_site_label_2
_geom_angle_atom_site_label_3
_geom_angle
C1 N1 C2 127.75(15)
C8 N2 C9 126.80(14)
C15 N3 C16 119.28(14)
C15 N3 C19 126.09(14)
C16 N3 C19 111.87(14)
O1 C1 N1 123.84(17)
O1 C1 C20 121.62(16)
N1 C1 C20 114.54(16)
C7 C2 N1 122.32(16)
C7 C2 C3 119.20(17)
N1 C2 C3 118.45(16)
C4 C3 C2 119.12(16)
C4 C3 C8 119.96(15)
C2 C3 C8 120.75(16)
C5 C4 C3 121.20(16)
C6 C5 C4 119.13(17)
C5 C6 C7 120.83(17)
C6 C7 C2 120.50(16)
O2 C8 N2 123.42(16)
O2 C8 C3 121.26(16)
N2 C8 C3 115.30(15)
C14 C9 C10 119.48(16)
C14 C9 N2 116.01(15)
C10 C9 N2 124.49(15)
C11 C10 C9 118.63(16)
C11 C10 C15 117.96(16)
C9 C10 C15 122.84(15)
C12 C11 C10 121.30(17)
C11 C12 C13 119.89(16)
C14 C13 C12 119.47(16)
C13 C14 C9 121.22(17)
O3 C15 N3 121.44(15)
O3 C15 C10 120.30(15)
N3 C15 C10 118.02(15)
N3 C16 C17 102.90(14)
C18 C17 C16 103.46(15)
C17 C18 C19 103.05(15)
N3 C19 C18 103.17(14)
C1' N1' C2' 129.22(16)
C8' N2' C9' 127.55(15)
C15' N3' C16' 119.56(14)
C15' N3' C19' 125.63(15)
C16' N3' C19' 110.92(14)
O1' C1' N1' 123.83(19)
O1' C1' C20' 121.88(17)
N1' C1' C20' 114.28(17)
C7' C2' N1' 122.47(16)
C7' C2' C3' 119.47(17)
N1' C2' C3' 118.06(16)
C4' C3' C2' 118.78(17)
C4' C3' C8' 119.86(15)
C2' C3' C8' 121.25(16)
C5' C4' C3' 121.74(17)
C6' C5' C4' 118.85(19)
C5' C6' C7' 120.93(18)
C6' C7' C2' 120.23(17)
O2' C8' N2' 123.68(16)
O2' C8' C3' 121.34(16)
N2' C8' C3' 114.95(15)
C14' C9' C10' 119.17(16)
C14' C9' N2' 116.32(15)
C10' C9' N2' 124.45(15)
C11' C10' C9' 119.05(16)
C11' C10' C15' 117.84(16)
C9' C10' C15' 122.59(15)
C12' C11' C10' 121.21(17)
C11' C12' C13' 119.16(17)
C14' C13' C12' 120.58(16)
C13' C14' C9' 120.80(17)
O3' C15' N3' 122.20(16)
O3' C15' C10' 120.17(15)
N3' C15' C10' 117.40(15)
N3' C16' C17' 104.03(14)
C18" C17' C16' 106.4(2)
C18" C17' C18' 40.0(2)
C16' C17' C18' 104.37(18)
C19' C18' C17' 104.1(2)
C17' C18" C19' 104.5(3)
C18' C19' N3' 104.66(18)
C18' C19' C18" 40.2(2)
N3' C19' C18" 101.7(2)

loop_
_geom_bond_atom_site_label_1
_geom_bond_atom_site_label_2
_geom_bond_distance
O1 C1 1.224(2)
O2 C8 1.237(2)
O3 C15 1.245(2)
N1 C1 1.367(2)
N1 C2 1.408(2)
N2 C8 1.347(2)
N2 C9 1.420(2)
N3 C15 1.334(2)
N3 C16 1.469(2)
N3 C19 1.481(2)
C1 C20 1.500(3)
C2 C7 1.395(3)
C2 C3 1.408(2)
C3 C4 1.398(2)
C3 C8 1.504(2)
C4 C5 1.387(3)
C5 C6 1.384(3)
C6 C7 1.385(3)
C9 C14 1.393(2)
C9 C10 1.402(2)
C10 C11 1.399(2)
C10 C15 1.502(2)
C11 C12 1.382(2)
C12 C13 1.388(3)
C13 C14 1.384(3)
C16 C17 1.525(3)
C17 C18 1.524(3)
C18 C19 1.530(2)
O1' C1' 1.220(2)
O2' C8' 1.234(2)
O3' C15' 1.242(2)
N1' C1' 1.365(2)
N1' C2' 1.407(2)
N2' C8' 1.351(2)
N2' C9' 1.419(2)
N3' C15' 1.339(2)
N3' C16' 1.474(2)
N3' C19' 1.480(2)
C1' C20' 1.506(3)
C2' C7' 1.396(3)
C2' C3' 1.411(2)
C3' C4' 1.392(3)
C3' C8' 1.506(2)
C4' C5' 1.387(3)
C5' C6' 1.386(3)
C6' C7' 1.386(3)
C9' C14' 1.393(2)
C9' C10' 1.402(2)
C10' C11' 1.400(2)
C10' C15' 1.500(2)
C11' C12' 1.382(2)
C12' C13' 1.386(3)
C13' C14' 1.379(3)
C16' C17' 1.519(3)
C17' C18" 1.476(5)
C17' C18' 1.538(4)
C18' C19' 1.476(4)
C18" C19' 1.528(5)

loop_
_geom_hbond_atom_site_label_D
_geom_hbond_atom_site_label_H
_geom_hbond_atom_site_label_A
_geom_hbond_distance_DH
_geom_hbond_distance_HA
_geom_hbond_distance_DA
_geom_hbond_angle_DHA
_geom_hbond_site_symmetry_A
C20' H20D O1' 0.98 2.68 3.413(3) 132.0 3_575
C18" H18F O1' 0.99 2.60 3.553(5) 161.9 2
C17' H17D O3' 0.99 2.48 3.371(2) 148.9 2_545
N2' H2N' O3 0.88 1.93 2.7693(19) 159.4 1_565
C20 H20C O3 0.98 2.55 3.318(2) 135.7 3_656
C19 H19B O1 0.99 2.48 3.340(2) 144.5 4_565
C18 H18B O1 0.99 2.64 3.628(2) 173.4 3_666
C13 H13 O1' 0.95 2.52 3.467(2) 174.9 3_565
N2 H2N O3' 0.88 2.02 2.8547(19) 158.3 1_545
N1' H1N' O2' 0.88 2.16 2.7956(19) 129.0 .
N1 H1N O2 0.88 2.08 2.7634(19) 133.8 .

loop_
_geom_torsion_atom_site_label_1
_geom_torsion_atom_site_label_2
_geom_torsion_atom_site_label_3
_geom_torsion_atom_site_label_4
_geom_torsion
C2 N1 C1 O1 0.1(3)
C2 N1 C1 C20 179.83(18)
C1 N1 C2 C7 24.4(3)
C1 N1 C2 C3 -157.34(18)
C7 C2 C3 C4 -0.1(3)
N1 C2 C3 C4 -178.37(16)
C7 C2 C3 C8 175.10(16)
N1 C2 C3 C8 -3.2(3)
C2 C3 C4 C5 1.1(3)
C8 C3 C4 C5 -174.17(17)
C3 C4 C5 C6 -0.8(3)
C4 C5 C6 C7 -0.4(3)
C5 C6 C7 C2 1.4(3)
N1 C2 C7 C6 177.11(17)
C3 C2 C7 C6 -1.1(3)
C9 N2 C8 O2 -5.4(3)
C9 N2 C8 C3 172.58(16)
C4 C3 C8 O2 137.24(18)
C2 C3 C8 O2 -37.9(3)
C4 C3 C8 N2 -40.8(2)
C2 C3 C8 N2 144.05(17)
C8 N2 C9 C14 -141.14(18)
C8 N2 C9 C10 40.8(3)
C14 C9 C10 C11 -0.3(3)
N2 C9 C10 C11 177.61(16)
C14 C9 C10 C15 -171.46(17)
N2 C9 C10 C15 6.5(3)
C9 C10 C11 C12 -0.8(3)
C15 C10 C11 C12 170.75(17)
C10 C11 C12 C13 1.2(3)
C11 C12 C13 C14 -0.5(3)
C12 C13 C14 C9 -0.6(3)
C10 C9 C14 C13 1.1(3)
N2 C9 C14 C13 -177.05(17)
C16 N3 C15 O3 -5.8(3)
C19 N3 C15 O3 -165.37(16)
C16 N3 C15 C10 179.87(16)
C19 N3 C15 C10 20.3(3)
C11 C10 C15 O3 -113.66(19)
C9 C10 C15 O3 57.5(3)
C11 C10 C15 N3 60.8(2)
C9 C10 C15 N3 -128.03(19)
C15 N3 C16 C17 -176.68(16)
C19 N3 C16 C17 -14.3(2)
N3 C16 C17 C18 33.14(19)
C16 C17 C18 C19 -39.83(18)
C15 N3 C19 C18 150.73(17)
C16 N3 C19 C18 -10.16(19)
C17 C18 C19 N3 30.49(18)
C2' N1' C1' O1' -0.3(3)
C2' N1' C1' C20' 179.18(19)
C1' N1' C2' C7' 1.5(3)
C1' N1' C2' C3' -178.94(19)
C7' C2' C3' C4' 0.4(3)
N1' C2' C3' C4' -179.21(16)
C7' C2' C3' C8' -175.85(17)
N1' C2' C3' C8' 4.6(3)
C2' C3' C4' C5' -0.8(3)
C8' C3' C4' C5' 175.49(18)
C3' C4' C5' C6' 0.6(3)
C4' C5' C6' C7' -0.1(3)
C5' C6' C7' C2' -0.3(3)
N1' C2' C7' C6' 179.73(18)
C3' C2' C7' C6' 0.2(3)
C9' N2' C8' O2' 3.5(3)
C9' N2' C8' C3' -174.60(16)
C4' C3' C8' O2' -137.11(19)
C2' C3' C8' O2' 39.1(3)
C4' C3' C8' N2' 41.0(2)
C2' C3' C8' N2' -142.80(17)
C8' N2' C9' C14' 145.23(18)
C8' N2' C9' C10' -37.6(3)
C14' C9' C10' C11' -1.6(3)
N2' C9' C10' C11' -178.67(17)
C14' C9' C10' C15' 169.94(17)
N2' C9' C10' C15' -7.2(3)
C9' C10' C11' C12' 1.6(3)
C15' C10' C11' C12' -170.35(17)
C10' C11' C12' C13' -0.2(3)
C11' C12' C13' C14' -1.2(3)
C12' C13' C14' C9' 1.2(3)
C10' C9' C14' C13' 0.2(3)
N2' C9' C14' C13' 177.54(16)
C16' N3' C15' O3' 10.8(3)
C19' N3' C15' O3' 166.54(17)
C16' N3' C15' C10' -174.60(16)
C19' N3' C15' C10' -18.9(3)
C11' C10' C15' O3' 114.3(2)
C9' C10' C15' O3' -57.3(3)
C11' C10' C15' N3' -60.4(2)
C9' C10' C15' N3' 128.02(19)
C15' N3' C16' C17' 164.20(17)
C19' N3' C16' C17' 5.2(2)
N3' C16' C17' C18" 17.4(3)
N3' C16' C17' C18' -24.1(2)
C18" C17' C18' C19' -63.8(3)
C16' C17' C18' C19' 34.8(3)
C16' C17' C18" C19' -32.7(3)
C18' C17' C18" C19' 60.2(3)
C17' C18' C19' N3' -31.2(3)
C17' C18' C19' C18" 59.7(3)
C15' N3' C19' C18' -140.8(2)
C16' N3' C19' C18' 16.7(2)
C15' N3' C19' C18" 178.0(2)
C16' N3' C19' C18" -24.5(3)
C17' C18" C19' C18' -64.4(3)
C17' C18" C19' N3' 34.5(3)
